data_4029681
loop_
_publ_author_name
'Abate, Agnese'
'Brenna, Elisabetta'
'Fuganti, Claudio'
'Gatti, Francesco G.'
'Giovenzana, Tommaso'
'Malpezzi, Luciana'
'Serra, Stefano'

_publ_section_title
;
 Chirality and fragrance chemistry: stereoisomers of the commercial chiral
 odorants Muguesia and Pamplefleur.
;
_journal_issue 4
_journal_name_full 'The Journal of organic chemistry'
_journal_page_first 1281
_journal_page_last 1290
_journal_paper_doi 10.1021/jo048445j
_journal_volume 70
_journal_year 2005
_chemical_formula_sum 'C11 H16 O2'
_chemical_formula_weight 180.24
_chemical_name_systematic
;
(1R,2S,3S)-1-Phenyl-2-methyl-1,3-butanediol-(1R,2S,3S)-syn,anti-5
;
_space_group_IT_number 19
_symmetry_cell_setting 'P 2(1)2(1)2(1) '
_symmetry_space_group_name_Hall 'P 2ac 2ab'
_symmetry_space_group_name_H-M 'P 21 21 21'
_atom_sites_solution_hydrogens geom
_atom_sites_solution_primary direct
_atom_sites_solution_secondary difmap
_audit_creation_method SHELXL-97
_cell_angle_alpha 90.00
_cell_angle_beta 90.00
_cell_angle_gamma 90.00
_cell_formula_units_Z 4
_cell_length_a 6.211(2)
_cell_length_b 9.483(2)
_cell_length_c 17.825(3)
_cell_measurement_reflns_used 59
_cell_measurement_temperature 293(2)
_cell_measurement_theta_max 25.2
_cell_measurement_theta_min 6.85
_cell_volume 1049.9(4)
_computing_cell_refinement 'XSCANS (Siemens, 1996)'
_computing_data_collection 'XSCANS (Siemens, 1996)'
_computing_data_reduction 'XSCANS (Siemens, 1996)'
_computing_molecular_graphics 'SHELXTL/PC (Sheldrick, 1996)'
_computing_publication_material 'SHELXL-97 (Sheldrick, 1997)'
_computing_structure_refinement 'SHELXL-97 (Sheldrick, 1997)'
_computing_structure_solution 'SIR97 (Altomare et al., 1999)'
_diffrn_ambient_temperature 293(2)
_diffrn_measured_fraction_theta_full 0.948
_diffrn_measured_fraction_theta_max 0.949
_diffrn_measurement_device_type 'Siemens P4'
_diffrn_measurement_method \q/2\q
_diffrn_radiation_monochromator graphite
_diffrn_radiation_source 'fine-focus sealed tube'
_diffrn_radiation_type CuK\a
_diffrn_radiation_wavelength 1.54179
_diffrn_reflns_av_R_equivalents 0.0907
_diffrn_reflns_av_sigmaI/netI 0.0767
_diffrn_reflns_limit_h_max 7
_diffrn_reflns_limit_h_min -1
_diffrn_reflns_limit_k_max 1
_diffrn_reflns_limit_k_min -11
_diffrn_reflns_limit_l_max 20
_diffrn_reflns_limit_l_min -1
_diffrn_reflns_number 1436
_diffrn_reflns_theta_full 64.96
_diffrn_reflns_theta_max 64.96
_diffrn_reflns_theta_min 4.96
_diffrn_standards_decay_% <3%
_diffrn_standards_interval_count 97
_diffrn_standards_number 3
_exptl_absorpt_coefficient_mu 0.612
_exptl_absorpt_correction_type 'not applied'
_exptl_crystal_colour colourless
_exptl_crystal_density_diffrn 1.140
_exptl_crystal_density_method 'not measured'
_exptl_crystal_description plate
_exptl_crystal_F_000 392
_exptl_crystal_size_max 0.5
_exptl_crystal_size_mid 0.2
_exptl_crystal_size_min 0.04
_refine_diff_density_max 0.219
_refine_diff_density_min -0.208
_refine_diff_density_rms 0.047
_refine_ls_abs_structure_details 'Flack H D (1983), Acta Cryst. A39, 876-881'
_refine_ls_abs_structure_Flack 0.2(8)
_refine_ls_extinction_coef 0.0051(17)
_refine_ls_extinction_expression Fc^*^=kFc[1+0.001xFc^2^\l^3^/sin(2\q)]^-1/4^
_refine_ls_extinction_method SHELXL
_refine_ls_goodness_of_fit_ref 1.040
_refine_ls_hydrogen_treatment mixed
_refine_ls_matrix_type full
_refine_ls_number_parameters 124
_refine_ls_number_reflns 1285
_refine_ls_number_restraints 0
_refine_ls_restrained_S_all 1.040
_refine_ls_R_factor_all 0.0964
_refine_ls_R_factor_gt 0.0623
_refine_ls_shift/su_max 0.002
_refine_ls_shift/su_mean 0.001
_refine_ls_structure_factor_coef Fsqd
_refine_ls_weighting_details 'calc w=1/[\s^2^(Fo^2^)+(0.0988P)^2^+0.0000P] where P=(Fo^2^+2Fc^2^)/3'
_refine_ls_weighting_scheme calc
_refine_ls_wR_factor_gt 0.1527
_refine_ls_wR_factor_ref 0.1769
_reflns_number_gt 898
_reflns_number_total 1285
_reflns_threshold_expression >2sigma(I)
_cod_data_source_file jo048445jsi20040903_114536.cif
_cod_data_source_block aa486
_cod_database_code 4029681

loop_
_symmetry_equiv_pos_as_xyz
'x, y, z'
'-x+1/2, -y, z+1/2'
'x+1/2, -y+1/2, -z'
'-x, y+1/2, -z+1/2'

loop_
_atom_site_label
_atom_site_type_symbol
_atom_site_fract_x
_atom_site_fract_y
_atom_site_fract_z
_atom_site_U_iso_or_equiv
_atom_site_adp_type
_atom_site_occupancy
_atom_site_symmetry_multiplicity
_atom_site_calc_flag
_atom_site_refinement_flags
O1 O 0.1606(5) -0.1067(4) 0.55944(19) 0.0556(10) Uani 1 1 d .
H1O H 0.1882 -0.1678 0.5283 0.15(3) Uiso 1 1 calc R
O2 O 0.7284(6) -0.1856(3) 0.54244(18) 0.0594(10) Uani 1 1 d .
H2O H 0.8634 -0.1626 0.5450 0.14(3) Uiso 1 1 d R
C5 C 0.2831(8) 0.1300(5) 0.5870(2) 0.0435(12) Uani 1 1 d .
C1 C 0.3476(8) -0.0207(4) 0.5715(2) 0.0429(11) Uani 1 1 d .
H1 H 0.4326 -0.0313 0.5276 0.037(11) Uiso 1 1 d R
C2 C 0.4876(8) -0.0821(5) 0.6345(2) 0.0445(12) Uani 1 1 d .
H2 H 0.5992 -0.0146 0.6458 0.043(12) Uiso 1 1 d R
C10 C 0.0840(9) 0.1658(6) 0.6162(3) 0.0586(14) Uani 1 1 d .
H10 H -0.0179 0.0964 0.6259 0.070 Uiso 1 1 calc R
C6 C 0.4251(10) 0.2359(5) 0.5723(3) 0.0581(14) Uani 1 1 d .
H6 H 0.5578 0.2125 0.5516 0.070 Uiso 1 1 calc R
C3 C 0.6049(9) -0.2135(5) 0.6080(3) 0.0548(14) Uani 1 1 d .
H3 H 0.4970 -0.2882 0.5957 0.081(17) Uiso 1 1 d R
C9 C 0.0375(10) 0.3071(7) 0.6309(3) 0.0713(17) Uani 1 1 d .
H9 H -0.0953 0.3315 0.6513 0.086 Uiso 1 1 calc R
C7 C 0.3826(11) 0.3753(5) 0.5863(3) 0.0701(17) Uani 1 1 d .
H7 H 0.4842 0.4448 0.5762 0.084 Uiso 1 1 calc R
C11 C 0.3540(10) -0.1091(6) 0.7049(3) 0.0662(15) Uani 1 1 d .
H11A H 0.4449 -0.1467 0.7436 0.099 Uiso 1 1 calc R
H11B H 0.2417 -0.1754 0.6937 0.099 Uiso 1 1 calc R
H11C H 0.2913 -0.0221 0.7218 0.099 Uiso 1 1 calc R
C8 C 0.1840(11) 0.4090(6) 0.6159(3) 0.0726(17) Uani 1 1 d .
H8 H 0.1503 0.5028 0.6257 0.087 Uiso 1 1 calc R
C4 C 0.7477(11) -0.2783(6) 0.6682(3) 0.089(2) Uani 1 1 d .
H4A H 0.8151 -0.3618 0.6488 0.133 Uiso 1 1 calc R
H4B H 0.6617 -0.3024 0.7111 0.133 Uiso 1 1 calc R
H4C H 0.8563 -0.2116 0.6827 0.133 Uiso 1 1 calc R

loop_
_atom_site_aniso_label
_atom_site_aniso_U_11
_atom_site_aniso_U_22
_atom_site_aniso_U_33
_atom_site_aniso_U_23
_atom_site_aniso_U_13
_atom_site_aniso_U_12
O1 0.0391(18) 0.0614(19) 0.0663(19) -0.0213(18) -0.0075(18) -0.0042(19)
O2 0.043(2) 0.064(2) 0.072(2) -0.0212(18) 0.010(2) 0.0051(19)
C5 0.043(3) 0.046(2) 0.042(2) -0.0043(19) 0.001(2) 0.003(2)
C1 0.036(3) 0.051(2) 0.041(2) -0.005(2) 0.000(2) -0.006(2)
C2 0.045(3) 0.039(2) 0.050(2) -0.007(2) -0.005(2) -0.002(2)
C10 0.048(3) 0.062(3) 0.067(3) -0.005(3) 0.004(3) 0.006(3)
C6 0.060(4) 0.051(3) 0.062(3) 0.003(2) 0.004(3) 0.005(3)
C3 0.054(3) 0.038(2) 0.072(3) -0.005(2) -0.002(3) 0.000(3)
C9 0.061(4) 0.078(4) 0.075(4) -0.017(3) 0.005(3) 0.020(4)
C7 0.076(4) 0.043(3) 0.091(4) 0.004(3) -0.005(4) 0.002(3)
C11 0.074(4) 0.079(3) 0.045(2) 0.002(2) 0.010(3) 0.010(4)
C8 0.086(5) 0.049(3) 0.084(4) -0.010(3) -0.003(4) 0.013(4)
C4 0.086(5) 0.076(4) 0.106(5) 0.019(3) -0.011(4) 0.027(4)

loop_
_atom_type_symbol
_atom_type_description
_atom_type_scat_dispersion_real
_atom_type_scat_dispersion_imag
_atom_type_scat_source
C C 0.0181 0.0091 'International Tables Vol C Tables 4.2.6.8 and 6.1.1.4'
H H 0.0000 0.0000 'International Tables Vol C Tables 4.2.6.8 and 6.1.1.4'
O O 0.0492 0.0322 'International Tables Vol C Tables 4.2.6.8 and 6.1.1.4'

loop_
_geom_angle_atom_site_label_1
_geom_angle_atom_site_label_2
_geom_angle_atom_site_label_3
_geom_angle
C6 C5 C10 118.0(4)
C6 C5 C1 119.4(4)
C10 C5 C1 122.6(5)
O1 C1 C5 110.5(4)
O1 C1 C2 110.6(3)
C5 C1 C2 112.0(4)
C3 C2 C11 112.3(4)
C3 C2 C1 110.8(3)
C11 C2 C1 111.0(4)
C5 C10 C9 119.4(5)
C5 C6 C7 123.4(6)
O2 C3 C2 111.2(4)
O2 C3 C4 109.9(4)
C2 C3 C4 113.1(4)
C8 C9 C10 120.6(5)
C6 C7 C8 117.7(6)
C9 C8 C7 120.8(5)

loop_
_geom_bond_atom_site_label_1
_geom_bond_atom_site_label_2
_geom_bond_distance
O1 C1 1.436(5)
O2 C3 1.423(6)
C5 C6 1.362(6)
C5 C10 1.384(7)
C5 C1 1.510(6)
C1 C2 1.535(6)
C2 C3 1.519(6)
C2 C11 1.527(7)
C10 C9 1.396(8)
C6 C7 1.371(7)
C3 C4 1.521(7)
C9 C8 1.354(8)
C7 C8 1.379(9)

loop_
_geom_hbond_atom_site_label_D
_geom_hbond_atom_site_label_H
_geom_hbond_atom_site_label_A
_geom_hbond_distance_DH
_geom_hbond_distance_HA
_geom_hbond_distance_DA
_geom_hbond_angle_DHA
_geom_hbond_site_symmetry_A
O1 H1O O2 0.82 1.89 2.712(4) 175.3 3_446
O2 H2O O1 0.87 1.94 2.803(5) 175.1 1_655

loop_
_geom_torsion_atom_site_label_1
_geom_torsion_atom_site_label_2
_geom_torsion_atom_site_label_3
_geom_torsion_atom_site_label_4
_geom_torsion
C6 C5 C1 O1 -155.4(4)
C10 C5 C1 O1 24.8(6)
C6 C5 C1 C2 80.8(5)
C10 C5 C1 C2 -99.0(5)
O1 C1 C2 C3 73.4(5)
C5 C1 C2 C3 -162.8(4)
O1 C1 C2 C11 -52.0(5)
C5 C1 C2 C11 71.8(5)
C6 C5 C10 C9 -1.4(7)
C1 C5 C10 C9 178.4(5)
C10 C5 C6 C7 1.5(8)
C1 C5 C6 C7 -178.3(5)
C11 C2 C3 O2 -179.9(4)
C1 C2 C3 O2 55.4(5)
C11 C2 C3 C4 -55.7(6)
C1 C2 C3 C4 179.6(4)
C5 C10 C9 C8 1.0(8)
C5 C6 C7 C8 -1.0(9)
C10 C9 C8 C7 -0.5(9)
C6 C7 C8 C9 0.5(9)
